data_7026365
loop_
_publ_author_name
'Jing, Su'
'Morley, Christopher P.'
'Gu, Cheng-Yun'
'Di Vaira, Massimo'

_publ_section_title
;
 1,5,9,13-Tetraselena[13]ferrocenophane: synthesis, complexation,
 crystallographic and electrochemical study.
;
_journal_issue 37
_journal_name_full 'Dalton transactions (Cambridge, England : 2003)'
_journal_page_first 8812
_journal_page_last 8819
_journal_paper_doi 10.1039/c0dt00367k
_journal_volume 39
_journal_year 2010
_chemical_formula_sum 'C19 H26 Cu F6 Fe P Se4'
_chemical_formula_weight 834.60
_chemical_name_systematic
;
?
;
_space_group_IT_number 29
_symmetry_cell_setting orthorhombic
_symmetry_space_group_name_Hall 'P 2c -2ac'
_symmetry_space_group_name_H-M 'P c a 21'
_atom_sites_solution_hydrogens geom
_atom_sites_solution_primary direct
_atom_sites_solution_secondary difmap
_audit_creation_method SHELXL-97
_cell_angle_alpha 90.00
_cell_angle_beta 90.00
_cell_angle_gamma 90.00
_cell_formula_units_Z 4
_cell_length_a 19.221(4)
_cell_length_b 10.995(2)
_cell_length_c 12.001(2)
_cell_measurement_temperature 293(2)
_cell_volume 2536.2(8)
_computing_structure_refinement 'SHELXL-97 (Sheldrick, 1997)'
_computing_structure_solution 'SHELXS-97 (Sheldrick, 1990)'
_diffrn_ambient_temperature 293(2)
_diffrn_measured_fraction_theta_full 1.000
_diffrn_measured_fraction_theta_max 1.000
_diffrn_measurement_device_type 'Bruker Smart Apex CCD diffractometer'
_diffrn_measurement_method '\w scans'
_diffrn_radiation_monochromator graphite
_diffrn_radiation_source 'fine-focus sealed tube'
_diffrn_radiation_type MoK\a
_diffrn_radiation_wavelength 0.71073
_diffrn_reflns_av_R_equivalents 0.0000
_diffrn_reflns_av_sigmaI/netI 0.1357
_diffrn_reflns_limit_h_max 23
_diffrn_reflns_limit_h_min 0
_diffrn_reflns_limit_k_max 13
_diffrn_reflns_limit_k_min 0
_diffrn_reflns_limit_l_max 14
_diffrn_reflns_limit_l_min 0
_diffrn_reflns_number 2429
_diffrn_reflns_theta_full 25.27
_diffrn_reflns_theta_max 25.27
_diffrn_reflns_theta_min 1.85
_exptl_absorpt_coefficient_mu 7.265
_exptl_absorpt_correction_T_max 0.5303
_exptl_absorpt_correction_T_min 0.3244
_exptl_absorpt_correction_type multi-scan
_exptl_absorpt_process_details 'SADABS (Sheldrick, 1986)'
_exptl_crystal_colour 'pale yellow'
_exptl_crystal_density_diffrn 2.186
_exptl_crystal_density_method 'not measured'
_exptl_crystal_description prism
_exptl_crystal_F_000 1600
_exptl_crystal_size_max 0.20
_exptl_crystal_size_mid 0.10
_exptl_crystal_size_min 0.10
_refine_diff_density_max 0.541
_refine_diff_density_min -0.581
_refine_diff_density_rms 0.130
_refine_ls_abs_structure_details 'Flack H D (1983), Acta Cryst. A39, 876-881'
_refine_ls_abs_structure_Flack 0.060(16)
_refine_ls_extinction_method none
_refine_ls_goodness_of_fit_ref 0.924
_refine_ls_hydrogen_treatment constr
_refine_ls_matrix_type full
_refine_ls_number_parameters 277
_refine_ls_number_reflns 2429
_refine_ls_number_restraints 87
_refine_ls_restrained_S_all 0.928
_refine_ls_R_factor_all 0.0874
_refine_ls_R_factor_gt 0.0455
_refine_ls_shift/su_max 0.000
_refine_ls_shift/su_mean 0.000
_refine_ls_structure_factor_coef Fsqd
_refine_ls_weighting_details 'calc w=1/[\s^2^(Fo^2^)+(0.0100P)^2^+0.0000P] where P=(Fo^2^+2Fc^2^)/3'
_refine_ls_weighting_scheme calc
_refine_ls_wR_factor_gt 0.0521
_refine_ls_wR_factor_ref 0.0596
_reflns_number_gt 1506
_reflns_number_total 2429
_reflns_threshold_expression >2sigma(I)
_cod_data_source_file c0dt00367k.txt
_cod_data_source_block l
_cod_depositor_comments
;
The following automatic conversions were performed:

'_symmetry_cell_setting' value 'Orthorhombic' changed to
'orthorhombic' according to
/home/saulius/struct/CIF-dictionaries/cif_core.dic dictionary named
'cif_core.dic' version 2.4.2 from 2011-04-26.

Automatic conversion script
Id: cif_fix_values 1891 2012-01-12 08:04:46Z andrius 
;
_cod_original_cell_volume 2536.2(9)
_cod_original_sg_symbol_H-M Pca21
_cod_database_code 7026365

loop_
_symmetry_equiv_pos_as_xyz
'x, y, z'
'-x, -y, z+1/2'
'x+1/2, -y, z'
'-x+1/2, y, z+1/2'

loop_
_atom_site_label
_atom_site_type_symbol
_atom_site_fract_x
_atom_site_fract_y
_atom_site_fract_z
_atom_site_U_iso_or_equiv
_atom_site_adp_type
_atom_site_occupancy
_atom_site_symmetry_multiplicity
_atom_site_calc_flag
_atom_site_refinement_flags
Se1 Se 0.74872(7) -0.08544(10) 0.13103(12) 0.0457(3) Uani 1 1 d .
Se2 Se 0.87423(6) 0.00382(13) 0.37210(14) 0.0519(3) Uani 1 1 d .
Se3 Se 0.94823(5) -0.13290(13) 0.09482(12) 0.0487(4) Uani 1 1 d .
Se4 Se 0.85200(6) -0.34448(12) 0.30100(12) 0.0475(4) Uani 1 1 d .
Cu Cu 0.85452(6) -0.14148(14) 0.22749(13) 0.0434(4) Uani 1 1 d .
Fe Fe 0.68581(7) -0.36598(16) 0.20555(15) 0.0392(5) Uani 1 1 d .
C11 C 0.7328(5) -0.5141(12) 0.2765(11) 0.055(4) Uani 1 1 d D
H11A H 0.7307 -0.5407 0.3544 0.067 Uiso 1 1 calc R
C12 C 0.6901(6) -0.5498(12) 0.1884(11) 0.051(4) Uani 1 1 d D
H12A H 0.6502 -0.6048 0.1950 0.062 Uiso 1 1 calc R
C13 C 0.7088(6) -0.4922(11) 0.0957(13) 0.050(3) Uani 1 1 d D
H13A H 0.6851 -0.5015 0.0239 0.060 Uiso 1 1 calc R
C14 C 0.7649(6) -0.4183(12) 0.1122(11) 0.051(4) Uani 1 1 d D
H14A H 0.7896 -0.3700 0.0561 0.061 Uiso 1 1 calc R
C10 C 0.7810(5) -0.4283(10) 0.2262(13) 0.045(3) Uani 1 1 d D
C16 C 0.6780(5) -0.2209(10) 0.3194(11) 0.050(3) Uani 1 1 d DU
H16A H 0.7117 -0.1987 0.3772 0.060 Uiso 1 1 calc R
C17 C 0.6199(6) -0.2976(11) 0.3314(12) 0.061(4) Uani 1 1 d DU
H17A H 0.6064 -0.3406 0.3996 0.073 Uiso 1 1 calc R
C18 C 0.5863(6) -0.3079(11) 0.2247(15) 0.065(4) Uani 1 1 d DU
H18A H 0.5457 -0.3597 0.2113 0.078 Uiso 1 1 calc R
C19 C 0.6213(5) -0.2407(10) 0.1379(13) 0.051(3) Uani 1 1 d DU
H19A H 0.6078 -0.2296 0.0598 0.061 Uiso 1 1 calc R
C15 C 0.6788(5) -0.1826(10) 0.2010(11) 0.038(3) Uani 1 1 d DU
C1 C 0.7206(6) 0.0738(12) 0.1954(15) 0.077 Uani 1 1 d U
H1B H 0.6997 0.1223 0.1367 0.092 Uiso 1 1 calc R
H1A H 0.6850 0.0593 0.2512 0.092 Uiso 1 1 calc R
C2 C 0.7746(7) 0.1427(15) 0.2449(16) 0.098(5) Uani 1 1 d U
H2B H 0.7601 0.2267 0.2364 0.117 Uiso 1 1 calc R
H2A H 0.8141 0.1324 0.1955 0.117 Uiso 1 1 calc R
C3 C 0.8041(6) 0.1361(13) 0.3578(14) 0.085(5) Uani 1 1 d U
H3B H 0.7669 0.1224 0.4109 0.102 Uiso 1 1 calc R
H3A H 0.8258 0.2133 0.3758 0.102 Uiso 1 1 calc R
C4 C 0.9514(5) 0.0965(10) 0.3194(10) 0.043(3) Uani 1 1 d .
H4B H 0.9366 0.1474 0.2578 0.051 Uiso 1 1 calc R
H4A H 0.9679 0.1493 0.3785 0.051 Uiso 1 1 calc R
C5 C 1.0117(5) 0.0131(11) 0.2804(11) 0.044(4) Uani 1 1 d .
H5B H 1.0554 0.0504 0.3018 0.052 Uiso 1 1 calc R
H5A H 1.0081 -0.0638 0.3196 0.052 Uiso 1 1 calc R
C6 C 1.0138(6) -0.0129(12) 0.1547(12) 0.059(4) Uani 1 1 d .
H6B H 1.0604 -0.0396 0.1361 0.071 Uiso 1 1 calc R
H6A H 1.0059 0.0633 0.1159 0.071 Uiso 1 1 calc R
C7 C 1.0035(6) -0.2742(10) 0.1313(14) 0.060(4) Uani 1 1 d U
H7B H 1.0387 -0.2838 0.0739 0.072 Uiso 1 1 calc R
H7A H 1.0276 -0.2580 0.2007 0.072 Uiso 1 1 calc R
C8 C 0.9655(6) -0.3938(12) 0.1432(14) 0.073(4) Uani 1 1 d U
H8B H 0.9974 -0.4573 0.1200 0.087 Uiso 1 1 calc R
H8A H 0.9277 -0.3932 0.0895 0.087 Uiso 1 1 calc R
C9 C 0.9347(6) -0.4332(12) 0.2542(11) 0.056(4) Uani 1 1 d U
H9B H 0.9701 -0.4241 0.3112 0.067 Uiso 1 1 calc R
H9A H 0.9232 -0.5190 0.2496 0.067 Uiso 1 1 calc R
P P 0.89849(19) -0.7245(4) -0.0187(3) 0.0531(10) Uani 1 1 d .
F1 F 0.9793(4) -0.7519(9) -0.0348(9) 0.103(3) Uani 1 1 d .
F2 F 0.9112(4) -0.5860(8) -0.0555(7) 0.091 Uani 1 1 d .
F3 F 0.8177(3) -0.6972(8) -0.0011(8) 0.088(3) Uani 1 1 d .
F4 F 0.9099(4) -0.6889(7) 0.1075(8) 0.092(3) Uani 1 1 d .
F5 F 0.8875(4) -0.7563(8) -0.1421(6) 0.098(3) Uani 1 1 d .
F6 F 0.8867(4) -0.8624(6) 0.0203(8) 0.079(2) Uani 1 1 d .

loop_
_atom_site_aniso_label
_atom_site_aniso_U_11
_atom_site_aniso_U_22
_atom_site_aniso_U_33
_atom_site_aniso_U_23
_atom_site_aniso_U_13
_atom_site_aniso_U_12
Se1 0.0300(5) 0.0541(7) 0.0528(8) 0.0073(8) -0.0052(6) 0.0014(8)
Se2 0.0421(6) 0.0668(8) 0.0470(8) -0.0037(10) 0.0029(7) -0.0008(7)
Se3 0.0337(6) 0.0710(9) 0.0413(8) 0.0010(8) 0.0007(6) 0.0061(7)
Se4 0.0448(7) 0.0542(8) 0.0436(8) 0.0056(9) -0.0081(7) -0.0020(7)
Cu 0.0251(7) 0.0542(9) 0.0508(11) -0.0017(10) -0.0021(8) 0.0004(7)
Fe 0.0269(9) 0.0525(11) 0.0384(12) 0.0006(11) 0.0040(8) 0.0002(8)
C11 0.042(8) 0.069(9) 0.055(10) 0.024(9) -0.019(7) 0.005(7)
C12 0.038(7) 0.072(10) 0.044(10) 0.006(8) 0.009(7) -0.003(7)
C13 0.044(8) 0.048(8) 0.058(10) -0.010(9) -0.012(7) -0.006(7)
C14 0.055(9) 0.075(9) 0.021(8) -0.003(8) -0.008(7) -0.002(7)
C10 0.032(6) 0.036(7) 0.067(11) -0.010(9) 0.010(7) 0.002(6)
C16 0.044(6) 0.056(7) 0.051(6) 0.001(6) 0.012(5) -0.003(5)
C17 0.052(6) 0.070(7) 0.059(6) -0.014(6) 0.021(5) -0.005(6)
C18 0.053(6) 0.063(7) 0.081(8) -0.001(7) 0.005(6) -0.010(5)
C19 0.042(6) 0.049(6) 0.062(6) 0.007(6) -0.015(5) 0.005(5)
C15 0.022(5) 0.046(6) 0.046(6) 0.005(5) -0.013(5) 0.012(4)
C1 0.048 0.054 0.128 0.016 -0.008 0.020
C2 0.100(8) 0.087(8) 0.107(9) 0.006(8) -0.026(7) 0.010(7)
C3 0.066(7) 0.098(9) 0.090(8) -0.006(8) 0.006(6) 0.004(7)
C4 0.044(7) 0.058(8) 0.026(7) 0.003(7) -0.016(6) -0.012(6)
C5 0.029(7) 0.031(7) 0.071(11) -0.003(8) -0.010(7) -0.022(6)
C6 0.032(8) 0.072(9) 0.073(12) -0.028(10) -0.009(7) 0.021(7)
C7 0.049(6) 0.073(7) 0.059(7) -0.013(7) 0.010(6) 0.003(5)
C8 0.074(7) 0.070(7) 0.074(8) 0.000(7) -0.006(7) 0.011(6)
C9 0.049(6) 0.066(7) 0.053(7) 0.005(6) -0.034(5) 0.004(5)
P 0.056(2) 0.066(3) 0.038(3) 0.008(2) -0.0042(18) 0.008(2)
F1 0.058(4) 0.133(9) 0.118(9) 0.038(7) -0.014(5) 0.022(5)
F2 0.091 0.091 0.091 0.000 0.000 0.000
F3 0.047(4) 0.112(7) 0.104(8) 0.033(7) 0.003(5) 0.022(5)
F4 0.123(7) 0.112(7) 0.042(6) 0.002(6) 0.000(5) -0.007(6)
F5 0.118(7) 0.140(8) 0.037(6) -0.016(7) -0.022(5) 0.022(6)
F6 0.111(6) 0.052(5) 0.073(6) 0.017(5) -0.007(5) -0.005(5)

loop_
_atom_type_symbol
_atom_type_description
_atom_type_scat_dispersion_real
_atom_type_scat_dispersion_imag
_atom_type_scat_source
C C 0.0033 0.0016 'International Tables Vol C Tables 4.2.6.8 and 6.1.1.4'
H H 0.0000 0.0000 'International Tables Vol C Tables 4.2.6.8 and 6.1.1.4'
F F 0.0171 0.0103 'International Tables Vol C Tables 4.2.6.8 and 6.1.1.4'
P P 0.1023 0.0942 'International Tables Vol C Tables 4.2.6.8 and 6.1.1.4'
Fe Fe 0.3463 0.8444 'International Tables Vol C Tables 4.2.6.8 and 6.1.1.4'
Cu Cu 0.3201 1.2651 'International Tables Vol C Tables 4.2.6.8 and 6.1.1.4'
Se Se -0.0929 2.2259 'International Tables Vol C Tables 4.2.6.8 and 6.1.1.4'

loop_
_geom_angle_atom_site_label_1
_geom_angle_atom_site_label_2
_geom_angle_atom_site_label_3
_geom_angle
C15 Se1 C1 97.5(5)
C15 Se1 Cu 103.8(3)
C1 Se1 Cu 105.5(4)
C4 Se2 C3 96.2(5)
C4 Se2 Cu 103.9(4)
C3 Se2 Cu 108.6(5)
C7 Se3 C6 96.0(5)
C7 Se3 Cu 103.3(4)
C6 Se3 Cu 105.4(4)
C10 Se4 C9 102.1(5)
C10 Se4 Cu 107.2(4)
C9 Se4 Cu 110.1(4)
Se2 Cu Se4 110.97(8)
Se2 Cu Se3 109.62(7)
Se4 Cu Se3 107.14(7)
Se2 Cu Se1 108.09(7)
Se4 Cu Se1 113.31(7)
Se3 Cu Se1 107.61(8)
C13 Fe C10 68.2(5)
C13 Fe C14 40.5(4)
C10 Fe C14 41.8(5)
C13 Fe C15 134.5(6)
C10 Fe C15 114.3(4)
C14 Fe C15 109.0(5)
C13 Fe C19 110.4(6)
C10 Fe C19 148.9(5)
C14 Fe C19 116.3(6)
C15 Fe C19 43.1(4)
C13 Fe C18 120.7(6)
C10 Fe C18 166.1(7)
C14 Fe C18 151.8(6)
C15 Fe C18 68.1(5)
C19 Fe C18 41.7(5)
C13 Fe C12 38.8(5)
C10 Fe C12 68.2(4)
C14 Fe C12 67.8(5)
C15 Fe C12 172.5(6)
C19 Fe C12 131.4(5)
C18 Fe C12 111.3(5)
C13 Fe C11 67.5(6)
C10 Fe C11 42.4(4)
C14 Fe C11 70.4(5)
C15 Fe C11 146.5(5)
C19 Fe C11 168.1(4)
C18 Fe C11 128.2(5)
C12 Fe C11 39.9(5)
C13 Fe C16 170.6(5)
C10 Fe C16 104.4(5)
C14 Fe C16 130.1(5)
C15 Fe C16 42.0(5)
C19 Fe C16 72.6(5)
C18 Fe C16 67.7(5)
C12 Fe C16 145.2(5)
C11 Fe C16 111.4(5)
C13 Fe C17 150.2(5)
C10 Fe C17 126.3(6)
C14 Fe C17 166.5(5)
C15 Fe C17 67.9(5)
C19 Fe C17 71.2(6)
C18 Fe C17 40.6(6)
C12 Fe C17 116.8(5)
C11 Fe C17 104.5(5)
C16 Fe C17 39.0(4)
C12 C11 C10 104.1(11)
C12 C11 Fe 69.5(7)
C10 C11 Fe 65.9(6)
C12 C11 H11A 128.0
C10 C11 H11A 128.0
Fe C11 H11A 128.0
C13 C12 C11 109.9(12)
C13 C12 Fe 67.8(7)
C11 C12 Fe 70.6(7)
C13 C12 H12A 125.0
C11 C12 H12A 125.0
Fe C12 H12A 125.0
C12 C13 C14 112.1(14)
C12 C13 Fe 73.4(8)
C14 C13 Fe 70.1(7)
C12 C13 H13A 124.0
C14 C13 H13A 124.0
Fe C13 H13A 124.0
C13 C14 C10 105.6(12)
C13 C14 Fe 69.4(7)
C10 C14 Fe 68.9(7)
C13 C14 H14A 127.2
C10 C14 H14A 127.2
Fe C14 H14A 127.2
C14 C10 C11 108.3(11)
C14 C10 Se4 126.0(10)
C11 C10 Se4 125.8(11)
C14 C10 Fe 69.3(7)
C11 C10 Fe 71.7(6)
Se4 C10 Fe 124.4(6)
C17 C16 C15 106.1(11)
C17 C16 Fe 70.6(7)
C15 C16 Fe 65.9(6)
C17 C16 H16A 126.9
C15 C16 H16A 126.9
Fe C16 H16A 126.9
C16 C17 C18 108.2(12)
C16 C17 Fe 70.4(7)
C18 C17 Fe 66.7(7)
C16 C17 H17A 125.9
C18 C17 H17A 125.9
Fe C17 H17A 125.9
C17 C18 C19 113.2(11)
C17 C18 Fe 72.7(6)
C19 C18 Fe 68.9(6)
C17 C18 H18A 123.4
C19 C18 H18A 123.4
Fe C18 H18A 123.4
C18 C19 C15 101.5(12)
C18 C19 Fe 69.3(7)
C15 C19 Fe 68.4(6)
C18 C19 H19A 129.1
C15 C19 H19A 129.1
Fe C19 H19A 129.1
C16 C15 C19 111.0(11)
C16 C15 Se1 126.0(8)
C19 C15 Se1 122.7(10)
C16 C15 Fe 72.0(7)
C19 C15 Fe 68.5(6)
Se1 C15 Fe 121.5(6)
C2 C1 Se1 115.8(9)
C2 C1 H1B 108.3
Se1 C1 H1B 108.3
C2 C1 H1A 108.3
Se1 C1 H1A 108.3
H1B C1 H1A 107.4
C1 C2 C3 130.1(17)
C1 C2 H2B 104.8
C3 C2 H2B 104.8
C1 C2 H2A 104.8
C3 C2 H2A 104.8
H2B C2 H2A 105.8
C2 C3 Se2 112.1(11)
C2 C3 H3B 109.2
Se2 C3 H3B 109.2
C2 C3 H3A 109.2
Se2 C3 H3A 109.2
H3B C3 H3A 107.9
C5 C4 Se2 111.4(7)
C5 C4 H4B 109.3
Se2 C4 H4B 109.3
C5 C4 H4A 109.3
Se2 C4 H4A 109.3
H4B C4 H4A 108.0
C6 C5 C4 115.3(10)
C6 C5 H5B 108.5
C4 C5 H5B 108.5
C6 C5 H5A 108.5
C4 C5 H5A 108.5
H5B C5 H5A 107.5
C5 C6 Se3 117.9(9)
C5 C6 H6B 107.8
Se3 C6 H6B 107.8
C5 C6 H6A 107.8
Se3 C6 H6A 107.8
H6B C6 H6A 107.2
C8 C7 Se3 117.1(9)
C8 C7 H7B 108.0
Se3 C7 H7B 108.0
C8 C7 H7A 108.0
Se3 C7 H7A 108.0
H7B C7 H7A 107.3
C7 C8 C9 121.2(14)
C7 C8 H8B 107.0
C9 C8 H8B 107.0
C7 C8 H8A 107.0
C9 C8 H8A 107.0
H8B C8 H8A 106.8
C8 C9 Se4 115.3(9)
C8 C9 H9B 108.4
Se4 C9 H9B 108.4
C8 C9 H9A 108.4
Se4 C9 H9A 108.4
H9B C9 H9A 107.5
F5 P F4 178.8(6)
F5 P F1 88.5(5)
F4 P F1 91.6(5)
F5 P F3 92.1(5)
F4 P F3 87.8(5)
F1 P F3 179.4(6)
F5 P F6 92.7(5)
F4 P F6 88.5(5)
F1 P F6 89.7(5)
F3 P F6 90.1(5)
F5 P F2 88.4(5)
F4 P F2 90.4(5)
F1 P F2 89.8(5)
F3 P F2 90.4(5)
F6 P F2 178.9(5)

loop_
_geom_bond_atom_site_label_1
_geom_bond_atom_site_label_2
_geom_bond_distance
Se1 C15 1.910(12)
Se1 C1 1.989(14)
Se1 Cu 2.4197(19)
Se2 C4 1.908(10)
Se2 C3 1.990(13)
Se2 Cu 2.389(2)
Se3 C7 1.933(12)
Se3 C6 1.960(12)
Se3 Cu 2.4059(19)
Se4 C10 1.875(12)
Se4 C9 1.948(12)
Se4 Cu 2.400(2)
Fe C13 1.965(13)
Fe C10 1.970(10)
Fe C14 1.974(12)
Fe C15 2.022(11)
Fe C19 2.024(11)
Fe C18 2.029(11)
Fe C12 2.034(13)
Fe C11 2.048(11)
Fe C16 2.106(12)
Fe C17 2.109(12)
C11 C12 1.394(16)
C11 C10 1.455(15)
C11 H11A 0.9800
C12 C13 1.331(17)
C12 H12A 0.9800
C13 C14 1.364(15)
C13 H13A 0.9800
C14 C10 1.407(19)
C14 H14A 0.9800
C16 C17 1.406(15)
C16 C15 1.483(17)
C16 H16A 0.9800
C17 C18 1.44(2)
C17 H17A 0.9800
C18 C19 1.443(18)
C18 H18A 0.9800
C19 C15 1.485(15)
C19 H19A 0.9800
C1 C2 1.415(17)
C1 H1B 0.9700
C1 H1A 0.9700
C2 C3 1.47(2)
C2 H2B 0.9700
C2 H2A 0.9700
C3 H3B 0.9700
C3 H3A 0.9700
C4 C5 1.549(15)
C4 H4B 0.9700
C4 H4A 0.9700
C5 C6 1.536(17)
C5 H5B 0.9700
C5 H5A 0.9700
C6 H6B 0.9700
C6 H6A 0.9700
C7 C8 1.512(15)
C7 H7B 0.9700
C7 H7A 0.9700
C8 C9 1.520(19)
C8 H8B 0.9700
C8 H8A 0.9700
C9 H9B 0.9700
C9 H9A 0.9700
P F5 1.537(8)
P F4 1.580(10)
P F1 1.593(8)
P F3 1.596(7)
P F6 1.603(8)
P F2 1.604(10)

loop_
_geom_torsion_atom_site_label_1
_geom_torsion_atom_site_label_2
_geom_torsion_atom_site_label_3
_geom_torsion_atom_site_label_4
_geom_torsion
C4 Se2 Cu Se4 127.2(3)
C3 Se2 Cu Se4 -131.3(5)
C4 Se2 Cu Se3 9.1(3)
C3 Se2 Cu Se3 110.6(5)
C4 Se2 Cu Se1 -108.0(3)
C3 Se2 Cu Se1 -6.4(5)
C10 Se4 Cu Se2 140.3(4)
C9 Se4 Cu Se2 -109.5(4)
C10 Se4 Cu Se3 -100.1(4)
C9 Se4 Cu Se3 10.2(4)
C10 Se4 Cu Se1 18.4(4)
C9 Se4 Cu Se1 128.7(4)
C7 Se3 Cu Se2 103.2(4)
C6 Se3 Cu Se2 3.0(4)
C7 Se3 Cu Se4 -17.4(4)
C6 Se3 Cu Se4 -117.5(4)
C7 Se3 Cu Se1 -139.5(4)
C6 Se3 Cu Se1 120.3(4)
C15 Se1 Cu Se2 -95.7(4)
C1 Se1 Cu Se2 6.2(5)
C15 Se1 Cu Se4 27.7(4)
C1 Se1 Cu Se4 129.7(4)
C15 Se1 Cu Se3 146.0(4)
C1 Se1 Cu Se3 -112.1(4)
C13 Fe C11 C12 -35.0(6)
C10 Fe C11 C12 -116.8(10)
C14 Fe C11 C12 -78.4(8)
C15 Fe C11 C12 -173.6(9)
C19 Fe C11 C12 48(3)
C18 Fe C11 C12 77.2(9)
C16 Fe C11 C12 155.1(7)
C17 Fe C11 C12 114.6(7)
C13 Fe C11 C10 81.8(8)
C14 Fe C11 C10 38.4(8)
C15 Fe C11 C10 -56.7(12)
C19 Fe C11 C10 164(3)
C18 Fe C11 C10 -166.0(8)
C12 Fe C11 C10 116.8(10)
C16 Fe C11 C10 -88.1(8)
C17 Fe C11 C10 -128.5(8)
C10 C11 C12 C13 -0.8(12)
Fe C11 C12 C13 56.3(8)
C10 C11 C12 Fe -57.1(7)
C10 Fe C12 C13 -81.9(8)
C14 Fe C12 C13 -36.7(7)
C15 Fe C12 C13 29(4)
C19 Fe C12 C13 69.4(9)
C18 Fe C12 C13 113.0(9)
C11 Fe C12 C13 -122.3(10)
C16 Fe C12 C13 -165.8(8)
C17 Fe C12 C13 157.3(7)
C13 Fe C12 C11 122.3(10)
C10 Fe C12 C11 40.4(7)
C14 Fe C12 C11 85.6(8)
C15 Fe C12 C11 152(3)
C19 Fe C12 C11 -168.3(8)
C18 Fe C12 C11 -124.7(8)
C16 Fe C12 C11 -43.5(11)
C17 Fe C12 C11 -80.4(8)
C11 C12 C13 C14 1.8(13)
Fe C12 C13 C14 59.7(8)
C11 C12 C13 Fe -58.0(8)
C10 Fe C13 C12 81.9(8)
C14 Fe C13 C12 121.7(12)
C15 Fe C13 C12 -174.8(7)
C19 Fe C13 C12 -131.4(7)
C18 Fe C13 C12 -86.3(10)
C11 Fe C13 C12 35.9(7)
C16 Fe C13 C12 121(3)
C17 Fe C13 C12 -43.9(14)
C10 Fe C13 C14 -39.8(8)
C15 Fe C13 C14 63.5(10)
C19 Fe C13 C14 106.9(9)
C18 Fe C13 C14 152.1(8)
C12 Fe C13 C14 -121.7(12)
C11 Fe C13 C14 -85.7(8)
C16 Fe C13 C14 0(4)
C17 Fe C13 C14 -165.5(10)
C12 C13 C14 C10 -1.9(14)
Fe C13 C14 C10 59.7(8)
C12 C13 C14 Fe -61.7(9)
C10 Fe C14 C13 116.9(12)
C15 Fe C14 C13 -137.5(8)
C19 Fe C14 C13 -91.3(9)
C18 Fe C14 C13 -58.6(15)
C12 Fe C14 C13 35.2(8)
C11 Fe C14 C13 78.0(9)
C16 Fe C14 C13 179.9(8)
C17 Fe C14 C13 148(2)
C13 Fe C14 C10 -116.9(12)
C15 Fe C14 C10 105.5(8)
C19 Fe C14 C10 151.8(7)
C18 Fe C14 C10 -175.5(9)
C12 Fe C14 C10 -81.7(8)
C11 Fe C14 C10 -38.9(7)
C16 Fe C14 C10 63.0(10)
C17 Fe C14 C10 31(3)
C13 C14 C10 C11 1.3(13)
Fe C14 C10 C11 61.4(8)
C13 C14 C10 Se4 -178.2(7)
Fe C14 C10 Se4 -118.2(9)
C13 C14 C10 Fe -60.0(8)
C12 C11 C10 C14 -0.4(12)
Fe C11 C10 C14 -59.8(8)
C12 C11 C10 Se4 179.2(8)
Fe C11 C10 Se4 119.7(9)
C12 C11 C10 Fe 59.5(7)
C9 Se4 C10 C14 -76.5(11)
Cu Se4 C10 C14 39.2(11)
C9 Se4 C10 C11 104.1(10)
Cu Se4 C10 C11 -140.2(8)
C9 Se4 C10 Fe -164.6(9)
Cu Se4 C10 Fe -48.9(9)
C13 Fe C10 C14 38.6(8)
C15 Fe C10 C14 -91.8(9)
C19 Fe C10 C14 -55.2(13)
C18 Fe C10 C14 171.2(19)
C12 Fe C10 C14 80.5(8)
C11 Fe C10 C14 118.6(11)
C16 Fe C10 C14 -135.3(8)
C17 Fe C10 C14 -171.4(8)
C13 Fe C10 C11 -80.0(8)
C14 Fe C10 C11 -118.6(11)
C15 Fe C10 C11 149.6(7)
C19 Fe C10 C11 -173.8(10)
C18 Fe C10 C11 53(2)
C12 Fe C10 C11 -38.1(7)
C16 Fe C10 C11 106.1(8)
C17 Fe C10 C11 70.0(9)
C13 Fe C10 Se4 158.7(11)
C14 Fe C10 Se4 120.1(12)
C15 Fe C10 Se4 28.3(11)
C19 Fe C10 Se4 64.9(15)
C18 Fe C10 Se4 -69(2)
C12 Fe C10 Se4 -159.3(11)
C11 Fe C10 Se4 -121.3(13)
C16 Fe C10 Se4 -15.2(10)
C17 Fe C10 Se4 -51.3(11)
C13 Fe C16 C17 -168(3)
C10 Fe C16 C17 -130.9(8)
C14 Fe C16 C17 -168.6(8)
C15 Fe C16 C17 118.6(10)
C19 Fe C16 C17 81.3(8)
C18 Fe C16 C17 37.1(8)
C12 Fe C16 C17 -58.4(11)
C11 Fe C16 C17 -86.8(8)
C13 Fe C16 C15 73(4)
C10 Fe C16 C15 110.5(7)
C14 Fe C16 C15 72.7(9)
C19 Fe C16 C15 -37.3(6)
C18 Fe C16 C15 -81.5(8)
C12 Fe C16 C15 -177.1(7)
C11 Fe C16 C15 154.6(6)
C17 Fe C16 C15 -118.6(10)
C15 C16 C17 C18 0.6(11)
Fe C16 C17 C18 -56.0(7)
C15 C16 C17 Fe 56.6(7)
C13 Fe C17 C16 176.2(10)
C10 Fe C17 C16 65.3(9)
C14 Fe C17 C16 40(3)
C15 Fe C17 C16 -39.4(7)
C19 Fe C17 C16 -85.4(8)
C18 Fe C17 C16 -121.0(11)
C12 Fe C17 C16 147.0(8)
C11 Fe C17 C16 106.2(8)
C13 Fe C17 C18 -62.9(14)
C10 Fe C17 C18 -173.7(7)
C14 Fe C17 C18 161(2)
C15 Fe C17 C18 81.6(8)
C19 Fe C17 C18 35.6(7)
C12 Fe C17 C18 -92.0(9)
C11 Fe C17 C18 -132.8(8)
C16 Fe C17 C18 121.0(11)
C16 C17 C18 C19 1.1(12)
Fe C17 C18 C19 -57.1(8)
C16 C17 C18 Fe 58.2(7)
C13 Fe C18 C17 149.0(8)
C10 Fe C18 C17 22(2)
C14 Fe C18 C17 -170.8(11)
C15 Fe C18 C17 -81.2(8)
C19 Fe C18 C17 -124.2(11)
C12 Fe C18 C17 106.8(8)
C11 Fe C18 C17 64.6(10)
C16 Fe C18 C17 -35.7(7)
C13 Fe C18 C19 -86.8(9)
C10 Fe C18 C19 145.8(19)
C14 Fe C18 C19 -46.6(14)
C15 Fe C18 C19 43.0(8)
C12 Fe C18 C19 -129.0(8)
C11 Fe C18 C19 -171.2(8)
C16 Fe C18 C19 88.5(8)
C17 Fe C18 C19 124.2(11)
C17 C18 C19 C15 -2.2(12)
Fe C18 C19 C15 -61.4(7)
C17 C18 C19 Fe 59.2(8)
C13 Fe C19 C18 113.6(9)
C10 Fe C19 C18 -164.9(10)
C14 Fe C19 C18 157.5(8)
C15 Fe C19 C18 -112.2(12)
C12 Fe C19 C18 74.8(10)
C11 Fe C19 C18 36(3)
C16 Fe C19 C18 -75.8(8)
C17 Fe C19 C18 -34.7(8)
C13 Fe C19 C15 -134.2(8)
C10 Fe C19 C15 -52.6(13)
C14 Fe C19 C15 -90.3(9)
C18 Fe C19 C15 112.2(12)
C12 Fe C19 C15 -173.0(7)
C11 Fe C19 C15 148(3)
C16 Fe C19 C15 36.4(7)
C17 Fe C19 C15 77.5(8)
C17 C16 C15 C19 -2.0(12)
Fe C16 C15 C19 57.5(7)
C17 C16 C15 Se1 -175.9(8)
Fe C16 C15 Se1 -116.3(8)
C17 C16 C15 Fe -59.6(7)
C18 C19 C15 C16 2.5(12)
Fe C19 C15 C16 -59.6(8)
C18 C19 C15 Se1 176.6(7)
Fe C19 C15 Se1 114.5(8)
C18 C19 C15 Fe 62.1(7)
C1 Se1 C15 C16 -75.4(10)
Cu Se1 C15 C16 32.6(10)
C1 Se1 C15 C19 111.4(9)
Cu Se1 C15 C19 -140.6(7)
C1 Se1 C15 Fe -165.3(7)
Cu Se1 C15 Fe -57.3(7)
C13 Fe C15 C16 -167.3(7)
C10 Fe C15 C16 -84.6(8)
C14 Fe C15 C16 -129.4(7)
C19 Fe C15 C16 122.2(10)
C18 Fe C15 C16 80.6(8)
C12 Fe C15 C16 167(3)
C11 Fe C15 C16 -46.3(12)
C17 Fe C15 C16 36.6(7)
C13 Fe C15 C19 70.5(9)
C10 Fe C15 C19 153.3(8)
C14 Fe C15 C19 108.5(8)
C18 Fe C15 C19 -41.6(8)
C12 Fe C15 C19 45(4)
C11 Fe C15 C19 -168.5(9)
C16 Fe C15 C19 -122.2(10)
C17 Fe C15 C19 -85.6(8)
C13 Fe C15 Se1 -45.6(10)
C10 Fe C15 Se1 37.1(10)
C14 Fe C15 Se1 -7.7(9)
C19 Fe C15 Se1 -116.1(11)
C18 Fe C15 Se1 -157.7(9)
C12 Fe C15 Se1 -71(3)
C11 Fe C15 Se1 75.4(12)
C16 Fe C15 Se1 121.7(9)
C17 Fe C15 Se1 158.3(8)
C15 Se1 C1 C2 129.9(14)
Cu Se1 C1 C2 23.3(14)
Se1 C1 C2 C3 -84(2)
C1 C2 C3 Se2 81.8(19)
C4 Se2 C3 C2 85.5(12)
Cu Se2 C3 C2 -21.4(13)
C3 Se2 C4 C5 -160.6(9)
Cu Se2 C4 C5 -49.7(8)
Se2 C4 C5 C6 96.2(11)
C4 C5 C6 Se3 -77.7(12)
C7 Se3 C6 C5 -83.0(10)
Cu Se3 C6 C5 22.6(10)
C6 Se3 C7 C8 156.8(14)
Cu Se3 C7 C8 49.4(14)
Se3 C7 C8 C9 -88.3(16)
C7 C8 C9 Se4 72.3(14)
C10 Se4 C9 C8 84.4(10)
Cu Se4 C9 C8 -29.2(10)
